data_7111622
loop_
_publ_author_name
'Lu, Erli'
'Li, Yuxue'
'Chen, Yaofeng'

_publ_section_title
;
 A scandium terminal imido complex: synthesis, structure and DFT studies
;
_journal_issue 25
_journal_name_full 'Chemical Communications'
_journal_page_first 4469
_journal_page_last 4471
_journal_paper_doi 10.1039/c002870c
_journal_volume 46
_journal_year 2010
_chemical_formula_sum 'C41 H63 N4 Sc'
_chemical_formula_weight 656.91
_chemical_name_systematic
;
?
;
_space_group_IT_number 14
_symmetry_cell_setting monoclinic
_symmetry_space_group_name_Hall '-P 2ybc'
_symmetry_space_group_name_H-M 'P 1 21/c 1'
_atom_sites_solution_hydrogens geom
_atom_sites_solution_primary direct
_atom_sites_solution_secondary difmap
_audit_creation_method SHELXL-97
_cell_angle_alpha 90.00
_cell_angle_beta 100.323(3)
_cell_angle_gamma 90.00
_cell_formula_units_Z 4
_cell_length_a 16.543(3)
_cell_length_b 15.790(3)
_cell_length_c 15.938(3)
_cell_measurement_reflns_used 2217
_cell_measurement_temperature 293(2)
_cell_measurement_theta_max 36.121
_cell_measurement_theta_min 4.690
_cell_volume 4095.8(13)
_computing_cell_refinement 'Bruker SMART'
_computing_data_collection 'Bruker SMART'
_computing_data_reduction 'Bruker SHELXTL'
_computing_molecular_graphics 'Bruker SHELXTL'
_computing_publication_material 'Bruker SHELXTL'
_computing_structure_refinement 'SHELXL-97 (Sheldrick, 1997)'
_computing_structure_solution 'SHELXS-97 (Sheldrick, 1990)'
_diffrn_ambient_temperature 293(2)
_diffrn_measured_fraction_theta_full 0.999
_diffrn_measured_fraction_theta_max 0.999
_diffrn_measurement_device_type 'CCD area detector'
_diffrn_measurement_method 'phi and omega scans'
_diffrn_radiation_monochromator graphite
_diffrn_radiation_source 'fine-focus sealed tube'
_diffrn_radiation_type MoK\a
_diffrn_radiation_wavelength 0.71073
_diffrn_reflns_av_R_equivalents 0.1130
_diffrn_reflns_av_sigmaI/netI 0.1382
_diffrn_reflns_limit_h_max 20
_diffrn_reflns_limit_h_min -18
_diffrn_reflns_limit_k_max 18
_diffrn_reflns_limit_k_min -19
_diffrn_reflns_limit_l_max 16
_diffrn_reflns_limit_l_min -19
_diffrn_reflns_number 21031
_diffrn_reflns_theta_full 25.50
_diffrn_reflns_theta_max 25.50
_diffrn_reflns_theta_min 1.80
_exptl_absorpt_coefficient_mu 0.210
_exptl_absorpt_correction_T_max 1.00000
_exptl_absorpt_correction_T_min 0.56049
_exptl_absorpt_correction_type empirical
_exptl_absorpt_process_details sadabs
_exptl_crystal_colour colorless
_exptl_crystal_density_diffrn 1.065
_exptl_crystal_density_method 'not measured'
_exptl_crystal_description prismatic
_exptl_crystal_F_000 1432
_exptl_crystal_size_max 0.405
_exptl_crystal_size_mid 0.362
_exptl_crystal_size_min 0.151
_refine_diff_density_max 0.536
_refine_diff_density_min -0.300
_refine_diff_density_rms 0.055
_refine_ls_extinction_method none
_refine_ls_goodness_of_fit_ref 0.871
_refine_ls_hydrogen_treatment mixed
_refine_ls_matrix_type full
_refine_ls_number_parameters 413
_refine_ls_number_reflns 7614
_refine_ls_number_restraints 10
_refine_ls_restrained_S_all 0.887
_refine_ls_R_factor_all 0.1490
_refine_ls_R_factor_gt 0.0729
_refine_ls_shift/su_max 0.019
_refine_ls_shift/su_mean 0.007
_refine_ls_structure_factor_coef Fsqd
_refine_ls_weighting_details 'calc w=1/[\s^2^(Fo^2^)+(0.0976P)^2^+0.0000P] where P=(Fo^2^+2Fc^2^)/3'
_refine_ls_weighting_scheme calc
_refine_ls_wR_factor_gt 0.1752
_refine_ls_wR_factor_ref 0.2074
_reflns_number_gt 3483
_reflns_number_total 7614
_reflns_threshold_expression >2sigma(I)
_cod_data_source_file C002870Csup1.cif
_cod_data_source_block cd29499
_cod_depositor_comments
;
The following automatic conversions were performed:

'_symmetry_cell_setting' value 'Monoclinic' changed to 'monoclinic'
according to /home/saulius/struct/CIF-dictionaries/cif_core.dic
dictionary named 'cif_core.dic' version 2.4.2 from 2011-04-26.

Automatic conversion script
Id: cif_fix_values 1891 2012-01-12 08:04:46Z andrius 
;
_cod_original_cell_volume 4095.9(11)
_cod_original_sg_symbol_H-M P2(1)/c
_cod_database_code 7111622

loop_
_symmetry_equiv_pos_as_xyz
'x, y, z'
'-x, y+1/2, -z+1/2'
'-x, -y, -z'
'x, -y-1/2, z-1/2'

loop_
_atom_site_label
_atom_site_type_symbol
_atom_site_fract_x
_atom_site_fract_y
_atom_site_fract_z
_atom_site_U_iso_or_equiv
_atom_site_adp_type
_atom_site_occupancy
_atom_site_symmetry_multiplicity
_atom_site_calc_flag
_atom_site_refinement_flags
Sc1 Sc 0.29452(4) 0.84782(5) 0.87366(5) 0.0433(3) Uani 1 1 d .
N1 N 0.16243(18) 0.86372(19) 0.8223(2) 0.0425(8) Uani 1 1 d .
N2 N 0.2547(2) 0.8712(2) 0.9942(2) 0.0614(10) Uani 1 1 d .
N3 N 0.4096(2) 0.8201(2) 0.9807(3) 0.0616(10) Uani 1 1 d .
N4 N 0.3604(2) 0.9291(2) 0.8119(2) 0.0523(9) Uani 1 1 d D
C1 C 0.0295(3) 0.9370(3) 0.8052(3) 0.0772(15) Uani 1 1 d .
H1A H 0.0370 0.9715 0.7576 0.116 Uiso 1 1 calc R
H1B H -0.0009 0.9682 0.8409 0.116 Uiso 1 1 calc R
H1C H -0.0002 0.8867 0.7849 0.116 Uiso 1 1 calc R
C2 C 0.1124(2) 0.9129(3) 0.8561(3) 0.0503(11) Uani 1 1 d .
C3 C 0.1305(3) 0.9461(3) 0.9389(3) 0.0604(13) Uani 1 1 d .
H3 H 0.0960 0.9890 0.9514 0.072 Uiso 1 1 calc R
C4 C 0.1943(3) 0.9224(3) 1.0053(3) 0.0634(13) Uani 1 1 d .
C5 C 0.1898(3) 0.9573(4) 1.0929(3) 0.0930(18) Uani 1 1 d .
H5A H 0.1834 0.9115 1.1307 0.139 Uiso 1 1 calc R
H5B H 0.1438 0.9951 1.0889 0.139 Uiso 1 1 calc R
H5C H 0.2395 0.9876 1.1146 0.139 Uiso 1 1 calc R
C6 C 0.3084(3) 0.8374(4) 1.0725(3) 0.0888(17) Uani 1 1 d .
H6A H 0.2754 0.8060 1.1064 0.107 Uiso 1 1 calc R
H6B H 0.3346 0.8839 1.1067 0.107 Uiso 1 1 calc R
C7 C 0.3734(3) 0.7797(3) 1.0469(3) 0.0811(16) Uani 1 1 d .
H7A H 0.4157 0.7682 1.0961 0.097 Uiso 1 1 calc R
H7B H 0.3486 0.7262 1.0261 0.097 Uiso 1 1 calc R
C11 C 0.1288(2) 0.8179(2) 0.7454(3) 0.0430(10) Uani 1 1 d .
C12 C 0.0890(2) 0.7408(3) 0.7537(3) 0.0520(11) Uani 1 1 d .
C13 C 0.0578(3) 0.6967(3) 0.6800(3) 0.0661(13) Uani 1 1 d .
H13 H 0.0301 0.6460 0.6841 0.079 Uiso 1 1 calc R
C14 C 0.0666(3) 0.7258(3) 0.6011(3) 0.0748(15) Uani 1 1 d .
H14 H 0.0450 0.6951 0.5525 0.090 Uiso 1 1 calc R
C15 C 0.1071(3) 0.8002(3) 0.5940(3) 0.0649(13) Uani 1 1 d .
H15 H 0.1141 0.8187 0.5403 0.078 Uiso 1 1 calc R
C16 C 0.1380(2) 0.8483(3) 0.6649(3) 0.0524(11) Uani 1 1 d .
C17 C 0.0809(3) 0.7038(3) 0.8387(3) 0.0631(13) Uani 1 1 d .
H17 H 0.1144 0.7383 0.8829 0.076 Uiso 1 1 calc R
C18 C -0.0068(3) 0.7074(4) 0.8535(4) 0.105(2) Uani 1 1 d .
H18A H -0.0221 0.7652 0.8605 0.157 Uiso 1 1 calc R
H18B H -0.0114 0.6759 0.9040 0.157 Uiso 1 1 calc R
H18C H -0.0427 0.6832 0.8054 0.157 Uiso 1 1 calc R
C19 C 0.1137(4) 0.6132(3) 0.8487(4) 0.0936(18) Uani 1 1 d .
H19A H 0.1030 0.5898 0.9011 0.140 Uiso 1 1 calc R
H19B H 0.1719 0.6135 0.8493 0.140 Uiso 1 1 calc R
H19C H 0.0869 0.5794 0.8017 0.140 Uiso 1 1 calc R
C20 C 0.1795(3) 0.9315(3) 0.6516(3) 0.0624(13) Uani 1 1 d .
H20 H 0.2000 0.9558 0.7080 0.075 Uiso 1 1 calc R
C21 C 0.1191(3) 0.9952(3) 0.6022(4) 0.0911(18) Uani 1 1 d .
H21A H 0.0965 0.9723 0.5472 0.137 Uiso 1 1 calc R
H21B H 0.1473 1.0471 0.5953 0.137 Uiso 1 1 calc R
H21C H 0.0755 1.0060 0.6332 0.137 Uiso 1 1 calc R
C22 C 0.2526(3) 0.9197(4) 0.6072(3) 0.0847(16) Uani 1 1 d .
H22A H 0.2887 0.8776 0.6369 0.127 Uiso 1 1 calc R
H22B H 0.2816 0.9724 0.6073 0.127 Uiso 1 1 calc R
H22C H 0.2337 0.9018 0.5495 0.127 Uiso 1 1 calc R
C31 C 0.4495(3) 0.9026(3) 1.0110(3) 0.0812(16) Uani 1 1 d .
H31A H 0.4882 0.8935 1.0628 0.122 Uiso 1 1 calc R
H31B H 0.4082 0.9421 1.0214 0.122 Uiso 1 1 calc R
H31C H 0.4776 0.9251 0.9682 0.122 Uiso 1 1 calc R
C32 C 0.4747(3) 0.7661(3) 0.9589(4) 0.0944(19) Uani 1 1 d .
H32A H 0.5191 0.7628 1.0067 0.142 Uiso 1 1 calc R
H32B H 0.4944 0.7896 0.9108 0.142 Uiso 1 1 calc R
H32C H 0.4533 0.7103 0.9449 0.142 Uiso 1 1 calc R
C33 C 0.3104(3) 0.7230(3) 0.8143(3) 0.0694(14) Uani 1 1 d .
H33A H 0.2684 0.7157 0.7649 0.104 Uiso 1 1 calc R
H33B H 0.3063 0.6788 0.8546 0.104 Uiso 1 1 calc R
H33C H 0.3634 0.7208 0.7978 0.104 Uiso 1 1 calc R
C40 C 0.3893(2) 1.0087(3) 0.7941(3) 0.0490(11) Uani 1 1 d .
C41 C 0.3517(2) 1.0813(3) 0.8190(3) 0.0496(11) Uani 1 1 d .
C42 C 0.3824(3) 1.1596(3) 0.8025(3) 0.0703(14) Uani 1 1 d .
H42 H 0.3572 1.2078 0.8193 0.084 Uiso 1 1 calc R
C43 C 0.4486(3) 1.1693(3) 0.7623(3) 0.0771(15) Uani 1 1 d .
H43 H 0.4687 1.2229 0.7531 0.092 Uiso 1 1 calc R
C44 C 0.4840(3) 1.0984(4) 0.7362(3) 0.0772(15) Uani 1 1 d .
H44 H 0.5281 1.1043 0.7078 0.093 Uiso 1 1 calc R
C45 C 0.4563(3) 1.0177(3) 0.7507(3) 0.0616(13) Uani 1 1 d .
C46 C 0.2793(3) 1.0763(3) 0.8642(3) 0.0592(13) Uani 1 1 d .
H46 H 0.2638 1.0165 0.8662 0.071 Uiso 1 1 calc R
C47 C 0.2046(3) 1.1243(3) 0.8175(4) 0.0855(17) Uani 1 1 d .
H47A H 0.2178 1.1833 0.8148 0.128 Uiso 1 1 calc R
H47B H 0.1596 1.1176 0.8476 0.128 Uiso 1 1 calc R
H47C H 0.1893 1.1023 0.7607 0.128 Uiso 1 1 calc R
C48 C 0.3011(3) 1.1080(3) 0.9565(3) 0.0804(16) Uani 1 1 d .
H48A H 0.3451 1.0744 0.9871 0.121 Uiso 1 1 calc R
H48B H 0.2539 1.1032 0.9835 0.121 Uiso 1 1 calc R
H48C H 0.3179 1.1662 0.9567 0.121 Uiso 1 1 calc R
C49 C 0.5003(3) 0.9431(3) 0.7203(4) 0.0862(18) Uani 1 1 d .
H49 H 0.4680 0.8928 0.7285 0.103 Uiso 1 1 calc R
C50 C 0.5053(4) 0.9460(5) 0.6263(5) 0.142(3) Uani 1 1 d .
H50A H 0.4512 0.9528 0.5933 0.212 Uiso 1 1 calc R
H50B H 0.5289 0.8942 0.6103 0.212 Uiso 1 1 calc R
H50C H 0.5391 0.9929 0.6157 0.212 Uiso 1 1 calc R
C51 C 0.5839(4) 0.9308(5) 0.7749(5) 0.145(3) Uani 1 1 d .
H51A H 0.6188 0.9774 0.7665 0.217 Uiso 1 1 calc R
H51B H 0.6076 0.8790 0.7591 0.217 Uiso 1 1 calc R
H51C H 0.5785 0.9282 0.8338 0.217 Uiso 1 1 calc R
C52 C 0.2273(10) 0.2000(6) 0.5438(9) 0.271(9) Uani 1 1 d D
C53 C 0.1652(6) 0.1883(7) 0.4607(8) 0.201(7) Uani 1 1 d D
H53 H 0.1194 0.2220 0.4627 0.241 Uiso 1 1 calc R
C54 C 0.1534(11) 0.1454(10) 0.3843(11) 0.299(9) Uiso 1 1 d D
H54 H 0.1038 0.1454 0.3461 0.359 Uiso 1 1 calc R
C55 C 0.2205(11) 0.1036(12) 0.3701(11) 0.323(9) Uiso 1 1 d D
H55 H 0.2285 0.0752 0.3212 0.388 Uiso 1 1 calc R
C56 C 0.2800(7) 0.1141(6) 0.4538(9) 0.192(5) Uani 1 1 d D
H56 H 0.3247 0.0795 0.4501 0.230 Uiso 1 1 calc R
C57 C 0.2975(8) 0.1524(8) 0.5334(9) 0.209(6) Uiso 1 1 d D
H57 H 0.3462 0.1477 0.5726 0.251 Uiso 1 1 calc R
C58 C 0.2224(11) 0.2543(11) 0.6082(10) 0.264(9) Uiso 0.70 1 d PD
H58A H 0.2211 0.2229 0.6595 0.396 Uiso 0.70 1 calc PR
H58B H 0.1733 0.2876 0.5942 0.396 Uiso 0.70 1 calc PR
H58C H 0.2695 0.2910 0.6167 0.396 Uiso 0.70 1 calc PR
H4 H 0.384(2) 0.8924(18) 0.786(2) 0.051(12) Uiso 1 1 d D

loop_
_atom_site_aniso_label
_atom_site_aniso_U_11
_atom_site_aniso_U_22
_atom_site_aniso_U_33
_atom_site_aniso_U_23
_atom_site_aniso_U_13
_atom_site_aniso_U_12
Sc1 0.0373(4) 0.0425(4) 0.0502(5) -0.0010(4) 0.0081(3) -0.0048(4)
N1 0.0387(17) 0.043(2) 0.047(2) -0.0049(16) 0.0104(16) -0.0026(15)
N2 0.057(2) 0.079(3) 0.049(2) -0.009(2) 0.011(2) -0.012(2)
N3 0.054(2) 0.060(2) 0.068(3) 0.008(2) 0.000(2) -0.0042(19)
N4 0.046(2) 0.047(2) 0.068(3) 0.003(2) 0.022(2) -0.0009(18)
C1 0.056(3) 0.082(4) 0.093(4) -0.012(3) 0.011(3) 0.019(3)
C2 0.042(2) 0.046(3) 0.066(3) -0.001(2) 0.019(2) -0.0027(19)
C3 0.056(3) 0.060(3) 0.071(4) -0.017(3) 0.027(3) -0.003(2)
C4 0.066(3) 0.072(3) 0.057(3) -0.019(3) 0.023(3) -0.029(3)
C5 0.096(4) 0.120(5) 0.068(4) -0.040(3) 0.029(3) -0.025(4)
C6 0.085(4) 0.126(5) 0.053(3) 0.006(3) 0.004(3) -0.025(4)
C7 0.071(3) 0.094(4) 0.071(4) 0.019(3) -0.010(3) -0.002(3)
C11 0.036(2) 0.046(2) 0.046(3) 0.000(2) 0.003(2) 0.0051(18)
C12 0.048(2) 0.057(3) 0.048(3) -0.004(2) 0.001(2) -0.004(2)
C13 0.077(3) 0.053(3) 0.061(3) -0.006(3) -0.006(3) -0.011(2)
C14 0.086(4) 0.073(4) 0.056(3) -0.015(3) -0.013(3) 0.002(3)
C15 0.087(3) 0.061(3) 0.044(3) 0.000(2) 0.005(3) 0.010(3)
C16 0.053(2) 0.051(3) 0.051(3) -0.001(2) 0.005(2) 0.010(2)
C17 0.065(3) 0.063(3) 0.059(3) 0.002(3) 0.005(3) -0.023(2)
C18 0.085(4) 0.133(5) 0.104(5) 0.012(4) 0.040(4) -0.020(4)
C19 0.113(4) 0.083(4) 0.079(4) 0.018(3) 0.004(4) -0.023(3)
C20 0.080(3) 0.053(3) 0.055(3) 0.004(2) 0.013(3) 0.003(2)
C21 0.112(4) 0.064(3) 0.095(4) 0.023(3) 0.014(4) 0.013(3)
C22 0.090(4) 0.097(4) 0.073(4) 0.003(3) 0.030(3) -0.002(3)
C31 0.069(3) 0.075(4) 0.091(4) -0.001(3) -0.011(3) -0.018(3)
C32 0.064(3) 0.094(4) 0.115(5) 0.003(4) -0.010(3) 0.018(3)
C33 0.063(3) 0.060(3) 0.082(4) -0.012(3) 0.004(3) 0.003(2)
C40 0.048(2) 0.052(3) 0.044(3) 0.005(2) 0.002(2) -0.010(2)
C41 0.048(2) 0.044(3) 0.055(3) 0.000(2) 0.004(2) -0.004(2)
C42 0.073(3) 0.055(3) 0.081(4) 0.009(3) 0.006(3) 0.001(3)
C43 0.092(4) 0.057(3) 0.082(4) 0.010(3) 0.015(3) -0.023(3)
C44 0.073(3) 0.085(4) 0.079(4) 0.006(3) 0.029(3) -0.027(3)
C45 0.056(3) 0.066(3) 0.065(3) 0.002(3) 0.017(3) -0.017(2)
C46 0.056(3) 0.044(3) 0.078(4) -0.006(2) 0.010(3) -0.001(2)
C47 0.056(3) 0.082(4) 0.115(5) -0.007(3) 0.006(3) 0.013(3)
C48 0.077(3) 0.085(4) 0.083(4) -0.013(3) 0.024(3) -0.007(3)
C49 0.079(4) 0.078(4) 0.117(5) -0.013(3) 0.059(4) -0.021(3)
C50 0.123(6) 0.187(8) 0.120(7) -0.046(6) 0.037(5) 0.011(5)
C51 0.118(6) 0.138(7) 0.169(8) -0.027(5) 0.002(6) 0.050(5)
C52 0.49(2) 0.097(7) 0.316(18) 0.025(10) 0.304(18) -0.082(12)
C53 0.138(7) 0.201(11) 0.240(14) 0.161(12) -0.027(8) -0.076(7)
C56 0.212(11) 0.136(8) 0.258(14) 0.083(9) 0.124(11) -0.031(7)

loop_
_atom_type_symbol
_atom_type_description
_atom_type_scat_dispersion_real
_atom_type_scat_dispersion_imag
_atom_type_scat_source
C C 0.0033 0.0016 'International Tables Vol C Tables 4.2.6.8 and 6.1.1.4'
H H 0.0000 0.0000 'International Tables Vol C Tables 4.2.6.8 and 6.1.1.4'
N N 0.0061 0.0033 'International Tables Vol C Tables 4.2.6.8 and 6.1.1.4'
Sc Sc 0.2519 0.3716 'International Tables Vol C Tables 4.2.6.8 and 6.1.1.4'

loop_
_geom_angle_atom_site_label_1
_geom_angle_atom_site_label_2
_geom_angle_atom_site_label_3
_geom_angle
N4 Sc1 N2 126.23(15)
N4 Sc1 N1 109.12(13)
N2 Sc1 N1 82.63(13)
N4 Sc1 C33 103.75(17)
N2 Sc1 C33 127.25(17)
N1 Sc1 C33 97.34(14)
N4 Sc1 N3 91.94(14)
N2 Sc1 N3 74.04(14)
N1 Sc1 N3 155.10(13)
C33 Sc1 N3 90.10(15)
C2 N1 C11 117.8(3)
C2 N1 Sc1 124.6(3)
C11 N1 Sc1 117.6(2)
C4 N2 C6 117.2(4)
C4 N2 Sc1 125.4(3)
C6 N2 Sc1 116.7(3)
C7 N3 C32 109.4(4)
C7 N3 C31 111.3(4)
C32 N3 C31 106.4(4)
C7 N3 Sc1 102.8(3)
C32 N3 Sc1 118.0(3)
C31 N3 Sc1 108.8(3)
C40 N4 Sc1 153.7(3)
C40 N4 H4 109(3)
Sc1 N4 H4 97(3)
C2 C1 H1A 109.5
C2 C1 H1B 109.5
H1A C1 H1B 109.5
C2 C1 H1C 109.5
H1A C1 H1C 109.5
H1B C1 H1C 109.5
N1 C2 C3 124.2(4)
N1 C2 C1 120.3(4)
C3 C2 C1 115.5(4)
C4 C3 C2 127.9(4)
C4 C3 H3 116.0
C2 C3 H3 116.1
N2 C4 C3 123.1(4)
N2 C4 C5 120.6(5)
C3 C4 C5 116.3(5)
C4 C5 H5A 109.5
C4 C5 H5B 109.5
H5A C5 H5B 109.5
C4 C5 H5C 109.5
H5A C5 H5C 109.5
H5B C5 H5C 109.5
N2 C6 C7 109.5(4)
N2 C6 H6A 109.8
C7 C6 H6A 109.8
N2 C6 H6B 109.8
C7 C6 H6B 109.8
H6A C6 H6B 108.2
N3 C7 C6 109.6(4)
N3 C7 H7A 109.8
C6 C7 H7A 109.8
N3 C7 H7B 109.8
C6 C7 H7B 109.8
H7A C7 H7B 108.2
C12 C11 C16 120.9(4)
C12 C11 N1 118.1(4)
C16 C11 N1 121.0(4)
C13 C12 C11 117.8(4)
C13 C12 C17 119.3(4)
C11 C12 C17 122.9(4)
C14 C13 C12 121.6(5)
C14 C13 H13 119.2
C12 C13 H13 119.2
C15 C14 C13 119.9(5)
C15 C14 H14 120.0
C13 C14 H14 120.0
C14 C15 C16 121.3(5)
C14 C15 H15 119.4
C16 C15 H15 119.4
C15 C16 C11 118.4(4)
C15 C16 C20 118.2(4)
C11 C16 C20 123.4(4)
C12 C17 C18 111.6(4)
C12 C17 C19 111.8(4)
C18 C17 C19 110.6(4)
C12 C17 H17 107.5
C18 C17 H17 107.5
C19 C17 H17 107.5
C17 C18 H18A 109.5
C17 C18 H18B 109.5
H18A C18 H18B 109.5
C17 C18 H18C 109.5
H18A C18 H18C 109.5
H18B C18 H18C 109.5
C17 C19 H19A 109.5
C17 C19 H19B 109.5
H19A C19 H19B 109.5
C17 C19 H19C 109.5
H19A C19 H19C 109.5
H19B C19 H19C 109.5
C16 C20 C22 112.2(4)
C16 C20 C21 111.8(4)
C22 C20 C21 110.0(4)
C16 C20 H20 107.5
C22 C20 H20 107.5
C21 C20 H20 107.5
C20 C21 H21A 109.5
C20 C21 H21B 109.5
H21A C21 H21B 109.5
C20 C21 H21C 109.5
H21A C21 H21C 109.5
H21B C21 H21C 109.5
C20 C22 H22A 109.5
C20 C22 H22B 109.5
H22A C22 H22B 109.5
C20 C22 H22C 109.5
H22A C22 H22C 109.5
H22B C22 H22C 109.5
N3 C31 H31A 109.5
N3 C31 H31B 109.5
H31A C31 H31B 109.5
N3 C31 H31C 109.5
H31A C31 H31C 109.5
H31B C31 H31C 109.5
N3 C32 H32A 109.5
N3 C32 H32B 109.5
H32A C32 H32B 109.5
N3 C32 H32C 109.5
H32A C32 H32C 109.5
H32B C32 H32C 109.5
Sc1 C33 H33A 109.5
Sc1 C33 H33B 109.5
H33A C33 H33B 109.5
Sc1 C33 H33C 109.5
H33A C33 H33C 109.5
H33B C33 H33C 109.5
C41 C40 N4 119.7(4)
C41 C40 C45 119.0(4)
N4 C40 C45 121.2(4)
C42 C41 C40 118.9(4)
C42 C41 C46 119.4(4)
C40 C41 C46 121.8(4)
C43 C42 C41 122.8(5)
C43 C42 H42 118.6
C41 C42 H42 118.6
C44 C43 C42 118.2(5)
C44 C43 H43 120.9
C42 C43 H43 120.9
C43 C44 C45 122.1(5)
C43 C44 H44 118.9
C45 C44 H44 118.9
C44 C45 C40 118.9(4)
C44 C45 C49 118.1(4)
C40 C45 C49 123.0(4)
C41 C46 C47 112.5(4)
C41 C46 C48 111.8(4)
C47 C46 C48 109.7(4)
C41 C46 H46 107.5
C47 C46 H46 107.5
C48 C46 H46 107.5
C46 C47 H47A 109.5
C46 C47 H47B 109.5
H47A C47 H47B 109.5
C46 C47 H47C 109.5
H47A C47 H47C 109.5
H47B C47 H47C 109.5
C46 C48 H48A 109.5
C46 C48 H48B 109.5
H48A C48 H48B 109.5
C46 C48 H48C 109.5
H48A C48 H48C 109.5
H48B C48 H48C 109.5
C51 C49 C45 111.1(5)
C51 C49 C50 111.5(5)
C45 C49 C50 114.2(5)
C51 C49 H49 106.5
C45 C49 H49 106.5
C50 C49 H49 106.5
C49 C50 H50A 109.5
C49 C50 H50B 109.5
H50A C50 H50B 109.5
C49 C50 H50C 109.5
H50A C50 H50C 109.5
H50B C50 H50C 109.5
C49 C51 H51A 109.5
C49 C51 H51B 109.5
H51A C51 H51B 109.5
C49 C51 H51C 109.5
H51A C51 H51C 109.5
H51B C51 H51C 109.5
C58 C52 C57 125.9(15)
C58 C52 C53 127.6(14)
C57 C52 C53 105.7(11)
C54 C53 C52 142.1(15)
C54 C53 H53 108.9
C52 C53 H53 108.9
C55 C54 C53 113.5(18)
C55 C54 H54 123.2
C53 C54 H54 123.3
C54 C55 C56 102.9(15)
C54 C55 H55 128.5
C56 C55 H55 128.5
C57 C56 C55 147.8(13)
C57 C56 H56 106.1
C55 C56 H56 106.1
C56 C57 C52 107.3(12)
C56 C57 H57 126.4
C52 C57 H57 126.3
C52 C58 H58A 109.5
C52 C58 H58B 109.5
H58A C58 H58B 109.5
C52 C58 H58C 109.4
H58A C58 H58C 109.5
H58B C58 H58C 109.5

loop_
_geom_bond_atom_site_label_1
_geom_bond_atom_site_label_2
_geom_bond_distance
Sc1 N4 2.047(3)
Sc1 N2 2.171(4)
Sc1 N1 2.206(3)
Sc1 C33 2.221(4)
Sc1 N3 2.359(4)
N1 C2 1.318(5)
N1 C11 1.446(5)
N2 C4 1.322(6)
N2 C6 1.494(6)
N3 C7 1.452(6)
N3 C32 1.463(6)
N3 C31 1.500(5)
N4 C40 1.391(5)
N4 H4 0.838(18)
C1 C2 1.511(6)
C1 H1A 0.9600
C1 H1B 0.9600
C1 H1C 0.9600
C2 C3 1.402(6)
C3 C4 1.404(6)
C3 H3 0.9300
C4 C5 1.515(6)
C5 H5A 0.9600
C5 H5B 0.9600
C5 H5C 0.9600
C6 C7 1.520(7)
C6 H6A 0.9700
C6 H6B 0.9700
C7 H7A 0.9700
C7 H7B 0.9700
C11 C12 1.401(5)
C11 C16 1.403(6)
C12 C13 1.384(6)
C12 C17 1.503(6)
C13 C14 1.371(6)
C13 H13 0.9300
C14 C15 1.367(6)
C14 H14 0.9300
C15 C16 1.382(6)
C15 H15 0.9300
C16 C20 1.515(6)
C17 C18 1.512(6)
C17 C19 1.527(7)
C17 H17 0.9800
C18 H18A 0.9600
C18 H18B 0.9600
C18 H18C 0.9600
C19 H19A 0.9600
C19 H19B 0.9600
C19 H19C 0.9600
C20 C22 1.518(6)
C20 C21 1.532(6)
C20 H20 0.9800
C21 H21A 0.9600
C21 H21B 0.9600
C21 H21C 0.9600
C22 H22A 0.9600
C22 H22B 0.9600
C22 H22C 0.9600
C31 H31A 0.9600
C31 H31B 0.9600
C31 H31C 0.9600
C32 H32A 0.9600
C32 H32B 0.9600
C32 H32C 0.9600
C33 H33A 0.9600
C33 H33B 0.9600
C33 H33C 0.9600
C40 C41 1.396(5)
C40 C45 1.415(5)
C41 C42 1.380(6)
C41 C46 1.506(5)
C42 C43 1.373(6)
C42 H42 0.9300
C43 C44 1.362(7)
C43 H43 0.9300
C44 C45 1.388(6)
C44 H44 0.9300
C45 C49 1.509(6)
C46 C47 1.526(6)
C46 C48 1.534(6)
C46 H46 0.9800
C47 H47A 0.9600
C47 H47B 0.9600
C47 H47C 0.9600
C48 H48A 0.9600
C48 H48B 0.9600
C48 H48C 0.9600
C49 C51 1.509(8)
C49 C50 1.515(8)
C49 H49 0.9800
C50 H50A 0.9600
C50 H50B 0.9600
C50 H50C 0.9600
C51 H51A 0.9600
C51 H51B 0.9600
C51 H51C 0.9600
C52 C58 1.351(12)
C52 C57 1.418(12)
C52 C53 1.535(13)
C53 C54 1.376(14)
C53 H53 0.9300
C54 C55 1.346(15)
C54 H54 0.9300
C55 C56 1.518(13)
C55 H55 0.9300
C56 C57 1.388(12)
C56 H56 0.9300
C57 H57 0.9300
C58 H58A 0.9600
C58 H58B 0.9600
C58 H58C 0.9600

loop_
_geom_torsion_atom_site_label_1
_geom_torsion_atom_site_label_2
_geom_torsion_atom_site_label_3
_geom_torsion_atom_site_label_4
_geom_torsion
N4 Sc1 N1 C2 -95.0(3)
N2 Sc1 N1 C2 30.9(3)
C33 Sc1 N1 C2 157.6(3)
N3 Sc1 N1 C2 51.3(5)
N4 Sc1 N1 C11 84.0(3)
N2 Sc1 N1 C11 -150.2(3)
C33 Sc1 N1 C11 -23.4(3)
N3 Sc1 N1 C11 -129.8(3)
N4 Sc1 N2 C4 74.0(4)
N1 Sc1 N2 C4 -34.3(3)
C33 Sc1 N2 C4 -127.9(4)
N3 Sc1 N2 C4 154.5(4)
N4 Sc1 N2 C6 -95.8(4)
N1 Sc1 N2 C6 155.9(3)
C33 Sc1 N2 C6 62.3(4)
N3 Sc1 N2 C6 -15.3(3)
N4 Sc1 N3 C7 165.4(3)
N2 Sc1 N3 C7 38.1(3)
N1 Sc1 N3 C7 17.0(5)
C33 Sc1 N3 C7 -90.9(3)
N4 Sc1 N3 C32 -74.1(4)
N2 Sc1 N3 C32 158.6(4)
N1 Sc1 N3 C32 137.6(4)
C33 Sc1 N3 C32 29.7(4)
N4 Sc1 N3 C31 47.2(3)
N2 Sc1 N3 C31 -80.0(3)
N1 Sc1 N3 C31 -101.1(4)
C33 Sc1 N3 C31 151.0(3)
N2 Sc1 N4 C40 -21.3(7)
N1 Sc1 N4 C40 73.6(7)
C33 Sc1 N4 C40 176.6(7)
N3 Sc1 N4 C40 -92.8(7)
C11 N1 C2 C3 165.2(4)
Sc1 N1 C2 C3 -15.8(6)
C11 N1 C2 C1 -14.6(6)
Sc1 N1 C2 C1 164.4(3)
N1 C2 C3 C4 -13.0(7)
C1 C2 C3 C4 166.9(4)
C6 N2 C4 C3 -167.8(4)
Sc1 N2 C4 C3 22.4(6)
C6 N2 C4 C5 10.8(6)
Sc1 N2 C4 C5 -158.9(3)
C2 C3 C4 N2 9.7(7)
C2 C3 C4 C5 -169.0(4)
C4 N2 C6 C7 179.6(4)
Sc1 N2 C6 C7 -9.8(5)
C32 N3 C7 C6 177.5(4)
C31 N3 C7 C6 60.1(5)
Sc1 N3 C7 C6 -56.3(4)
N2 C6 C7 N3 46.2(5)
C2 N1 C11 C12 -83.7(4)
Sc1 N1 C11 C12 97.3(3)
C2 N1 C11 C16 98.4(4)
Sc1 N1 C11 C16 -80.7(4)
C16 C11 C12 C13 -1.3(6)
N1 C11 C12 C13 -179.2(4)
C16 C11 C12 C17 177.2(4)
N1 C11 C12 C17 -0.7(6)
C11 C12 C13 C14 1.3(7)
C17 C12 C13 C14 -177.2(4)
C12 C13 C14 C15 0.1(8)
C13 C14 C15 C16 -1.7(7)
C14 C15 C16 C11 1.8(7)
C14 C15 C16 C20 -177.8(4)
C12 C11 C16 C15 -0.2(6)
N1 C11 C16 C15 177.6(4)
C12 C11 C16 C20 179.3(4)
N1 C11 C16 C20 -2.9(6)
C13 C12 C17 C18 -71.9(6)
C11 C12 C17 C18 109.6(5)
C13 C12 C17 C19 52.5(6)
C11 C12 C17 C19 -125.9(4)
C15 C16 C20 C22 -59.1(5)
C11 C16 C20 C22 121.4(5)
C15 C16 C20 C21 65.0(5)
C11 C16 C20 C21 -114.5(5)
Sc1 N4 C40 C41 -16.1(9)
Sc1 N4 C40 C45 164.2(5)
N4 C40 C41 C42 178.6(4)
C45 C40 C41 C42 -1.7(6)
N4 C40 C41 C46 -0.6(6)
C45 C40 C41 C46 179.1(4)
C40 C41 C42 C43 0.2(7)
C46 C41 C42 C43 179.4(4)
C41 C42 C43 C44 1.4(8)
C42 C43 C44 C45 -1.4(8)
C43 C44 C45 C40 -0.1(8)
C43 C44 C45 C49 -179.3(5)
C41 C40 C45 C44 1.7(6)
N4 C40 C45 C44 -178.6(4)
C41 C40 C45 C49 -179.2(5)
N4 C40 C45 C49 0.5(7)
C42 C41 C46 C47 57.5(6)
C40 C41 C46 C47 -123.4(5)
C42 C41 C46 C48 -66.5(5)
C40 C41 C46 C48 112.7(5)
C44 C45 C49 C51 72.3(7)
C40 C45 C49 C51 -106.8(6)
C44 C45 C49 C50 -54.9(7)
C40 C45 C49 C50 126.0(5)
C58 C52 C53 C54 175.1(17)
C57 C52 C53 C54 4.5(18)
C52 C53 C54 C55 -8(3)
C53 C54 C55 C56 6.8(19)
C54 C55 C56 C57 -8(3)
C55 C56 C57 C52 5(2)
C58 C52 C57 C56 -172.0(12)
C53 C52 C57 C56 -1.2(11)
